data_7711766
loop_
_publ_author_name
'Luz, Christian'
'Glok, Eduard'
'Horrer, G\"unther'
'Radius, Udo'

_publ_section_title
;
 N Heterocyclic Carbene and Cyclic (Alkyl)(amino)carbene Complexes of
 Molybdenum(IV) and Tungsten(IV)
;
_journal_name_full 'Dalton Transactions'
_journal_paper_doi 10.1039/D2DT03409C
_journal_year 2022
_chemical_formula_moiety '2(C28 H34 Cl4 N4 W), C7 H8'
_chemical_formula_sum 'C63 H76 Cl8 N8 W2'
_chemical_formula_weight 1596.61
_space_group_crystal_system monoclinic
_space_group_IT_number 14
_space_group_name_Hall '-P 2ybc'
_space_group_name_H-M_alt 'P 1 21/c 1'
_atom_sites_solution_hydrogens mixed
_atom_sites_solution_primary dual
_atom_sites_solution_secondary difmap
_audit_creation_method SHELXL-2018/3
_audit_update_record
;
2022-10-20 deposited with the CCDC.	2022-11-14 downloaded from the CCDC.
;
_cell_angle_alpha 90
_cell_angle_beta 104.6420(10)
_cell_angle_gamma 90
_cell_formula_units_Z 2
_cell_length_a 11.70700(10)
_cell_length_b 13.89840(10)
_cell_length_c 20.9439(2)
_cell_measurement_reflns_used 23600
_cell_measurement_temperature 100(2)
_cell_measurement_theta_max 76.5640
_cell_measurement_theta_min 3.8950
_cell_volume 3297.08(5)
_computing_cell_refinement 'CrysAlisPro 1.171.40.53 (Rigaku OD, 2019)'
_computing_data_collection 'CrysAlisPro 1.171.40.53 (Rigaku OD, 2019)'
_computing_data_reduction 'CrysAlisPro 1.171.40.53 (Rigaku OD, 2019)'
_computing_molecular_graphics 'ShelXLe (Huebschle et all, 2011)'
_computing_publication_material 'SHELXL-2014/6 (Sheldrick, 2014)'
_computing_structure_refinement 'SHELXL-2018/3 (Sheldrick, 2018)'
_computing_structure_solution 'SHELXT 2014/5 (Sheldrick, 2014)'
_diffrn_ambient_temperature 100(2)
_diffrn_measured_fraction_theta_full 1.000
_diffrn_measured_fraction_theta_max 0.993
_diffrn_measurement_device_type 'XtaLAB Synergy, Dualflex, HyPix'
_diffrn_measurement_method '\w scans'
_diffrn_radiation_type CuK\a
_diffrn_radiation_wavelength 1.54184
_diffrn_reflns_av_R_equivalents 0.0468
_diffrn_reflns_av_unetI/netI 0.0331
_diffrn_reflns_Laue_measured_fraction_full 1.000
_diffrn_reflns_Laue_measured_fraction_max 0.993
_diffrn_reflns_limit_h_max 14
_diffrn_reflns_limit_h_min -14
_diffrn_reflns_limit_k_max 17
_diffrn_reflns_limit_k_min -13
_diffrn_reflns_limit_l_max 26
_diffrn_reflns_limit_l_min -26
_diffrn_reflns_number 38491
_diffrn_reflns_point_group_measured_fraction_full 1.000
_diffrn_reflns_point_group_measured_fraction_max 0.993
_diffrn_reflns_theta_full 72.000
_diffrn_reflns_theta_max 77.653
_diffrn_reflns_theta_min 3.857
_diffrn_source 'micro-focus sealed X-ray tube'
_exptl_absorpt_coefficient_mu 9.682
_exptl_absorpt_correction_T_max 0.730
_exptl_absorpt_correction_T_min 0.387
_exptl_absorpt_correction_type gaussian
_exptl_absorpt_process_details
;
CrysAlisPro 1.171.41.73a (Rigaku Oxford Diffraction, 2020)
Numerical absorption correction based on gaussian integration over
a multifaceted crystal model
Empirical absorption correction using spherical harmonics,
implemented in SCALE3 ABSPACK scaling algorithm.
;
_exptl_crystal_colour orange
_exptl_crystal_density_diffrn 1.608
_exptl_crystal_description block
_exptl_crystal_F_000 1588
_exptl_crystal_size_max 0.150
_exptl_crystal_size_mid 0.130
_exptl_crystal_size_min 0.090
_refine_diff_density_max 1.014
_refine_diff_density_min -2.426
_refine_diff_density_rms 0.111
_refine_ls_extinction_method none
_refine_ls_goodness_of_fit_ref 1.033
_refine_ls_hydrogen_treatment mixed
_refine_ls_matrix_type full
_refine_ls_number_parameters 439
_refine_ls_number_reflns 6978
_refine_ls_number_restraints 344
_refine_ls_restrained_S_all 1.014
_refine_ls_R_factor_all 0.0367
_refine_ls_R_factor_gt 0.0340
_refine_ls_shift/su_max 0.003
_refine_ls_shift/su_mean 0.000
_refine_ls_structure_factor_coef Fsqd
_refine_ls_weighting_details 'w=1/[\s^2^(Fo^2^)+(0.0460P)^2^+6.9985P] where P=(Fo^2^+2Fc^2^)/3'
_refine_ls_weighting_scheme calc
_refine_ls_wR_factor_gt 0.0874
_refine_ls_wR_factor_ref 0.0899
_reflns_Friedel_coverage 0.000
_reflns_number_gt 6442
_reflns_number_total 6978
_reflns_threshold_expression 'I > 2\s(I)'
_cod_data_source_file d2dt03409c2.cif
_cod_data_source_block compound_23
_cod_original_sg_symbol_H-M 'P 21/c'
_cod_database_code 7711766
_shelx_shelxl_version_number 2018/3
_shelx_space_group_comment
;
The symmetry employed for this shelxl refinement is uniquely defined
by the following loop, which should always be used as a source of
symmetry information in preference to the above space-group names.
They are only intended as comments.
;
_shelx_estimated_absorpt_t_min 0.325
_shelx_estimated_absorpt_t_max 0.476

loop_
_space_group_symop_operation_xyz
'x, y, z'
'-x, y+1/2, -z+1/2'
'-x, -y, -z'
'x, -y-1/2, z-1/2'

loop_
_atom_site_label
_atom_site_type_symbol
_atom_site_fract_x
_atom_site_fract_y
_atom_site_fract_z
_atom_site_U_iso_or_equiv
_atom_site_adp_type
_atom_site_occupancy
_atom_site_site_symmetry_order
_atom_site_calc_flag
_atom_site_refinement_flags_posn
_atom_site_refinement_flags_adp
_atom_site_refinement_flags_occupancy
_atom_site_disorder_assembly
_atom_site_disorder_group
W001 W 0.70040(2) 0.78952(2) 0.35935(2) 0.02691(7) Uani 1 1 d D . . . .
Cl02 Cl 0.51878(8) 0.71181(5) 0.33526(4) 0.03125(18) Uani 1 1 d . . . . .
Cl03 Cl 0.71552(8) 0.76673(6) 0.25031(5) 0.03403(18) Uani 1 1 d . . . . .
Cl04 Cl 0.89892(8) 0.83798(6) 0.39162(6) 0.0476(3) Uani 1 1 d . . . . .
Cl05 Cl 0.69332(12) 0.80965(7) 0.46966(4) 0.0487(3) Uani 1 1 d . . . . .
N006 N 0.5111(3) 0.9662(2) 0.31949(15) 0.0280(6) Uani 1 1 d . . . . .
N007 N 0.6857(3) 1.0212(2) 0.33124(16) 0.0304(6) Uani 1 1 d . . . . .
C8 C 0.8107(3) 1.0379(2) 0.34005(19) 0.0288(7) Uani 1 1 d . . . . .
C00A C 0.8773(3) 1.0648(2) 0.40302(19) 0.0287(7) Uani 1 1 d . . . . .
C00B C 0.3505(3) 0.8782(3) 0.24681(19) 0.0309(7) Uani 1 1 d . . . . .
C00C C 0.6267(3) 0.9369(2) 0.33435(16) 0.0248(6) Uani 1 1 d . . . . .
C00D C 0.4031(3) 0.9111(2) 0.30988(18) 0.0264(6) Uani 1 1 d . . . . .
C00E C 0.9786(3) 1.0524(3) 0.2960(2) 0.0340(8) Uani 1 1 d . . . . .
H00E H 1.013789 1.046641 0.259926 0.041 Uiso 1 1 calc R U . . .
C00F C 0.9963(3) 1.0861(2) 0.41003(19) 0.0315(7) Uani 1 1 d . . . . .
H00F H 1.043349 1.105479 0.451979 0.038 Uiso 1 1 calc R U . . .
C00G C 0.8580(3) 1.0331(3) 0.2859(2) 0.0339(8) Uani 1 1 d . . . . .
C00H C 0.8233(4) 1.0681(3) 0.4609(2) 0.0358(8) Uani 1 1 d . . . . .
H00A H 0.883186 1.087872 0.500425 0.054 Uiso 1 1 calc R U . . .
H00B H 0.793387 1.004143 0.467916 0.054 Uiso 1 1 calc R U . . .
H00C H 0.758035 1.114395 0.451957 0.054 Uiso 1 1 calc R U . . .
C00I C 0.6096(3) 1.0984(3) 0.3146(2) 0.0398(9) Uani 1 1 d . . . . .
H00I H 0.630923 1.163294 0.309217 0.048 Uiso 1 1 calc R U . . .
C00J C 1.0480(3) 1.0798(2) 0.3572(2) 0.0333(8) Uani 1 1 d . . . . .
C00K C 0.3525(4) 0.9013(3) 0.3628(2) 0.0376(8) Uani 1 1 d . . . . .
C00L C 0.2437(4) 0.8559(3) 0.3503(3) 0.0506(12) Uani 1 1 d . . . . .
H00X H 0.206885 0.847622 0.385537 0.061 Uiso 1 1 calc R U . . .
C00M C 0.5003(3) 1.0643(3) 0.3074(2) 0.0374(9) Uani 1 1 d . . . . .
H00M H 0.428995 1.100275 0.296264 0.045 Uiso 1 1 calc R U . . .
C00N C 0.4108(4) 0.8898(3) 0.1917(2) 0.0431(9) Uani 1 1 d . . . . .
H00D H 0.359211 0.865347 0.150529 0.065 Uiso 1 1 calc R U . . .
H00G H 0.485026 0.853645 0.202194 0.065 Uiso 1 1 calc R U . . .
H00H H 0.427280 0.958115 0.186483 0.065 Uiso 1 1 calc R U . . .
C00O C 1.1757(3) 1.1070(3) 0.3649(2) 0.0410(9) Uani 1 1 d . . . . .
H00J H 1.222245 1.087734 0.408815 0.061 Uiso 1 1 calc R U . . .
H00K H 1.181742 1.176788 0.359891 0.061 Uiso 1 1 calc R U . . .
H00L H 1.205859 1.074205 0.331138 0.061 Uiso 1 1 calc R U . . .
C00P C 0.2412(3) 0.8335(3) 0.2372(3) 0.0439(10) Uani 1 1 d . . . . .
H1 H 0.208(6) 0.810(4) 0.195(3) 0.061(16) Uiso 1 1 d . . . . .
C00R C 0.4121(5) 0.9384(4) 0.4306(2) 0.0540(12) Uani 1 1 d . . . . .
H00N H 0.356991 0.934933 0.458846 0.081 Uiso 1 1 calc R U . . .
H00O H 0.436229 1.005393 0.427428 0.081 Uiso 1 1 calc R U . . .
H00P H 0.481795 0.899052 0.449724 0.081 Uiso 1 1 calc R U . . .
C00S C 0.7829(4) 1.0118(3) 0.2176(2) 0.0435(9) Uani 1 1 d . . . . .
H00Q H 0.832866 1.009573 0.186529 0.065 Uiso 1 1 calc R U . . .
H00R H 0.723326 1.062426 0.204202 0.065 Uiso 1 1 calc R U . . .
H00S H 0.743499 0.949597 0.217703 0.065 Uiso 1 1 calc R U . . .
C1_1 C 0.5174(9) 0.4343(4) 0.4932(5) 0.0949(17) Uiso 0.5 1 d G U P A -1
C2_1 C 0.5772(9) 0.4796(6) 0.5518(5) 0.0949(17) Uiso 0.5 1 d G U P A -1
H2_1 H 0.630088 0.443915 0.585332 0.114 Uiso 0.5 1 calc R U P A -1
C3_1 C 0.5590(10) 0.5777(6) 0.5611(5) 0.0949(17) Uiso 0.5 1 d G U P A -1
H3_1 H 0.599600 0.608470 0.600861 0.114 Uiso 0.5 1 calc R U P A -1
C4_1 C 0.4811(10) 0.6303(4) 0.5117(6) 0.0949(17) Uiso 0.5 1 d G U P A -1
H4_1 H 0.468769 0.696855 0.518010 0.114 Uiso 0.5 1 calc R U P A -1
C5_1 C 0.4213(10) 0.5850(6) 0.4531(5) 0.0949(17) Uiso 0.5 1 d G U P A -1
H5_1 H 0.368430 0.620689 0.419627 0.114 Uiso 0.5 1 calc R U P A -1
C6_1 C 0.4395(9) 0.4869(6) 0.4439(4) 0.0949(17) Uiso 0.5 1 d G U P A -1
H6_1 H 0.398915 0.456133 0.404102 0.114 Uiso 0.5 1 calc R U P A -1
C7_1 C 0.5371(12) 0.3278(5) 0.4832(6) 0.0949(17) Uiso 0.5 1 d G U P A -1
H7A_1 H 0.610194 0.319351 0.469094 0.142 Uiso 0.5 1 calc R U P A -1
H7B_1 H 0.470485 0.302187 0.449262 0.142 Uiso 0.5 1 calc R U P A -1
H7C_1 H 0.543420 0.293322 0.524745 0.142 Uiso 0.5 1 calc R U P A -1
N1_33 N 0.7829(10) 0.6448(4) 0.3792(5) 0.0253(18) Uani 0.553(16) 1 d D U P B 1
C2_33 C 0.8700(8) 0.6108(7) 0.3526(5) 0.0261(17) Uani 0.553(16) 1 d . U P B 1
H2_33 H 0.891971 0.649413 0.320207 0.031 Uiso 0.553(16) 1 calc R U P B 1
C3_33 C 0.9279(7) 0.5255(6) 0.3690(5) 0.0291(16) Uani 0.553(16) 1 d . U P B 1
H3_33 H 0.987642 0.506588 0.348143 0.035 Uiso 0.553(16) 1 calc R U P B 1
C4_33 C 0.8987(8) 0.4651(6) 0.4173(4) 0.0276(16) Uani 0.553(16) 1 d . U P B 1
C5_33 C 0.8073(11) 0.4981(6) 0.4443(4) 0.0300(17) Uani 0.553(16) 1 d . U P B 1
H5_33 H 0.782600 0.460857 0.476398 0.036 Uiso 0.553(16) 1 calc R U P B 1
C6_33 C 0.7539(9) 0.5852(7) 0.4235(4) 0.0277(17) Uani 0.553(16) 1 d . U P B 1
H6_33 H 0.691432 0.604890 0.442027 0.033 Uiso 0.553(16) 1 calc R U P B 1
N7_33 N 0.9573(9) 0.3814(5) 0.4365(4) 0.0364(18) Uani 0.553(16) 1 d . U P B 1
C8_33 C 1.0576(9) 0.3529(6) 0.4104(5) 0.043(2) Uani 0.553(16) 1 d . U P B 1
H8A_33 H 1.095041 0.295447 0.433706 0.064 Uiso 0.553(16) 1 calc R U P B 1
H8B_33 H 1.115164 0.405522 0.416943 0.064 Uiso 0.553(16) 1 calc R U P B 1
H8C_33 H 1.029504 0.338850 0.363186 0.064 Uiso 0.553(16) 1 calc R U P B 1
C9_33 C 0.9232(12) 0.3208(6) 0.4845(4) 0.047(2) Uani 0.553(16) 1 d . U P B 1
H9A_33 H 0.978187 0.266600 0.495593 0.071 Uiso 0.553(16) 1 calc R U P B 1
H9B_33 H 0.843084 0.296343 0.465997 0.071 Uiso 0.553(16) 1 calc R U P B 1
H9C_33 H 0.925024 0.358203 0.524369 0.071 Uiso 0.553(16) 1 calc R U P B 1
N1_43 N 0.7655(12) 0.6426(5) 0.3914(7) 0.027(2) Uani 0.447(16) 1 d D U P B 2
C2_43 C 0.8558(12) 0.6079(9) 0.3717(7) 0.032(2) Uani 0.447(16) 1 d . U P B 2
H2_43 H 0.886259 0.645355 0.341877 0.038 Uiso 0.447(16) 1 calc R U P B 2
C3_43 C 0.8652(11) 0.4637(7) 0.4365(7) 0.034(2) Uani 0.447(16) 1 d . U P B 2
C4_43 C 0.9095(10) 0.5191(8) 0.3921(7) 0.034(2) Uani 0.447(16) 1 d . U P B 2
H4_43 H 0.974058 0.497079 0.376227 0.041 Uiso 0.447(16) 1 calc R U P B 2
C5_43 C 0.7663(11) 0.4992(7) 0.4546(6) 0.032(2) Uani 0.447(16) 1 d . U P B 2
H5_43 H 0.730674 0.462079 0.482425 0.038 Uiso 0.447(16) 1 calc R U P B 2
C6_43 C 0.7202(11) 0.5877(9) 0.4323(7) 0.029(2) Uani 0.447(16) 1 d . U P B 2
H6_43 H 0.654122 0.611092 0.446254 0.035 Uiso 0.447(16) 1 calc R U P B 2
N7_43 N 0.9177(9) 0.3781(6) 0.4596(7) 0.041(2) Uani 0.447(16) 1 d . U P B 2
C8_43 C 1.0225(11) 0.3433(8) 0.4405(8) 0.048(3) Uani 0.447(16) 1 d . U P B 2
H8A_43 H 1.055928 0.288282 0.468237 0.072 Uiso 0.447(16) 1 calc R U P B 2
H8B_43 H 1.081265 0.394930 0.446475 0.072 Uiso 0.447(16) 1 calc R U P B 2
H8C_43 H 1.000354 0.323457 0.394125 0.072 Uiso 0.447(16) 1 calc R U P B 2
C9_43 C 0.8687(11) 0.3222(7) 0.5052(8) 0.049(3) Uani 0.447(16) 1 d . U P B 2
H9A_43 H 0.914248 0.262831 0.516949 0.073 Uiso 0.447(16) 1 calc R U P B 2
H9B_43 H 0.786198 0.306206 0.484219 0.073 Uiso 0.447(16) 1 calc R U P B 2
H9C_43 H 0.872567 0.360090 0.545189 0.073 Uiso 0.447(16) 1 calc R U P B 2
C1_55 C 0.1867(4) 0.8220(3) 0.2879(3) 0.0560(14) Uani 1 1 d . . . . .
C2_55 C 0.0652(5) 0.7766(4) 0.2766(5) 0.093(3) Uani 1 1 d . . . . .
H2A_55 H 0.044337 0.745422 0.233185 0.139 Uiso 1 1 calc R U . . .
H2B_55 H 0.006920 0.826521 0.278224 0.139 Uiso 1 1 calc R U . . .
H2C_55 H 0.065994 0.728571 0.310920 0.139 Uiso 1 1 calc R U . . .

loop_
_atom_site_aniso_label
_atom_site_aniso_U_11
_atom_site_aniso_U_22
_atom_site_aniso_U_33
_atom_site_aniso_U_23
_atom_site_aniso_U_13
_atom_site_aniso_U_12
W001 0.03038(10) 0.01572(10) 0.03043(10) 0.00242(5) -0.00007(7) 0.00170(5)
Cl02 0.0352(4) 0.0213(4) 0.0389(4) 0.0017(3) 0.0125(3) -0.0023(3)
Cl03 0.0342(4) 0.0294(4) 0.0425(4) -0.0003(3) 0.0171(3) 0.0026(3)
Cl04 0.0310(4) 0.0185(4) 0.0780(7) 0.0019(4) -0.0146(4) 0.0027(3)
Cl05 0.0879(8) 0.0262(4) 0.0250(4) 0.0021(3) 0.0011(4) 0.0008(5)
N006 0.0243(13) 0.0204(13) 0.0392(16) 0.0036(11) 0.0078(12) 0.0001(11)
N007 0.0223(13) 0.0207(13) 0.0456(18) 0.0085(12) 0.0034(12) 0.0019(11)
C8 0.0229(15) 0.0158(14) 0.045(2) 0.0077(13) 0.0047(14) 0.0005(12)
C00A 0.0260(16) 0.0149(14) 0.0433(19) 0.0031(13) 0.0052(14) 0.0049(12)
C00B 0.0266(16) 0.0257(16) 0.0407(19) -0.0006(14) 0.0090(14) 0.0050(13)
C00C 0.0265(15) 0.0191(14) 0.0276(15) 0.0029(12) 0.0046(12) 0.0017(12)
C00D 0.0223(15) 0.0196(15) 0.0388(18) 0.0011(13) 0.0105(13) 0.0018(12)
C00E 0.0284(17) 0.0293(18) 0.043(2) 0.0016(15) 0.0067(15) 0.0011(14)
C00F 0.0278(17) 0.0210(15) 0.0418(19) -0.0006(14) 0.0016(14) 0.0030(13)
C00G 0.0294(17) 0.0256(17) 0.042(2) 0.0040(14) 0.0012(15) -0.0013(14)
C00H 0.0372(19) 0.0234(16) 0.046(2) 0.0010(15) 0.0095(16) -0.0008(14)
C00I 0.0287(18) 0.0192(16) 0.068(3) 0.0129(16) 0.0062(17) 0.0018(14)
C00J 0.0240(16) 0.0223(16) 0.050(2) -0.0013(14) 0.0032(15) 0.0038(13)
C00K 0.047(2) 0.0248(17) 0.051(2) -0.0042(15) 0.0295(19) 0.0015(15)
C00L 0.052(2) 0.0279(19) 0.090(4) -0.008(2) 0.052(3) -0.0056(18)
C00M 0.0262(17) 0.0235(17) 0.060(2) 0.0099(16) 0.0068(16) 0.0029(14)
C00N 0.042(2) 0.053(2) 0.0328(19) 0.0068(17) 0.0072(16) 0.0113(19)
C00O 0.0230(16) 0.040(2) 0.057(3) -0.0097(18) 0.0055(16) 0.0036(15)
C00P 0.0265(18) 0.032(2) 0.069(3) -0.0151(19) 0.0034(18) 0.0018(15)
C00R 0.079(3) 0.048(3) 0.043(2) -0.0041(19) 0.031(2) 0.014(2)
C00S 0.040(2) 0.044(2) 0.042(2) 0.0058(17) 0.0029(17) -0.0128(18)
N1_33 0.031(3) 0.017(3) 0.028(3) 0.0028(19) 0.009(2) 0.004(2)
C2_33 0.029(3) 0.022(3) 0.029(3) 0.003(2) 0.009(2) 0.004(2)
C3_33 0.035(3) 0.023(3) 0.029(3) 0.002(2) 0.008(2) 0.004(2)
C4_33 0.036(3) 0.019(2) 0.026(3) 0.001(2) 0.005(2) 0.005(2)
C5_33 0.039(4) 0.022(3) 0.028(3) 0.000(2) 0.008(3) 0.001(3)
C6_33 0.033(3) 0.024(3) 0.028(3) -0.002(2) 0.012(3) 0.002(3)
N7_33 0.046(3) 0.022(2) 0.038(3) 0.003(2) 0.005(3) 0.009(2)
C8_33 0.048(4) 0.029(4) 0.045(4) 0.001(3) 0.002(3) 0.016(3)
C9_33 0.075(6) 0.028(4) 0.035(4) 0.011(3) 0.008(4) 0.009(4)
N1_43 0.027(4) 0.014(3) 0.039(4) 0.009(3) 0.004(3) 0.001(2)
C2_43 0.031(4) 0.021(3) 0.041(4) 0.006(3) 0.006(3) 0.002(3)
C3_43 0.031(3) 0.020(3) 0.047(4) 0.003(3) 0.002(3) 0.000(3)
C4_43 0.031(3) 0.025(3) 0.045(4) 0.003(3) 0.006(3) 0.004(3)
C5_43 0.028(4) 0.019(3) 0.044(4) 0.007(3) 0.002(3) 0.000(3)
C6_43 0.027(4) 0.018(3) 0.042(4) 0.006(3) 0.007(3) -0.001(3)
N7_43 0.037(4) 0.022(3) 0.058(4) 0.007(3) -0.001(3) 0.003(3)
C8_43 0.040(5) 0.025(4) 0.069(7) -0.005(4) -0.005(4) 0.007(4)
C9_43 0.038(5) 0.023(4) 0.075(7) 0.018(4) -0.004(4) -0.001(4)
C1_55 0.034(2) 0.0252(19) 0.119(5) -0.020(2) 0.039(3) -0.0080(16)
C2_55 0.041(3) 0.046(3) 0.202(9) -0.036(4) 0.052(4) -0.019(2)

loop_
_atom_type_symbol
_atom_type_description
_atom_type_scat_dispersion_real
_atom_type_scat_dispersion_imag
_atom_type_scat_source
C C 0.0181 0.0091 'International Tables Vol C Tables 4.2.6.8 and 6.1.1.4'
H H 0.0000 0.0000 'International Tables Vol C Tables 4.2.6.8 and 6.1.1.4'
N N 0.0311 0.0180 'International Tables Vol C Tables 4.2.6.8 and 6.1.1.4'
Cl Cl 0.3639 0.7018 'International Tables Vol C Tables 4.2.6.8 and 6.1.1.4'
W W -5.4734 5.5774 'International Tables Vol C Tables 4.2.6.8 and 6.1.1.4'

loop_
_geom_angle_atom_site_label_1
_geom_angle_atom_site_label_2
_geom_angle_atom_site_label_3
_geom_angle
_geom_angle_site_symmetry_1
_geom_angle_site_symmetry_3
_geom_angle_publ_flag
N1_43 W001 C00C 174.9(4) . . ?
N1_33 W001 C00C 175.6(3) . . ?
N1_43 W001 Cl02 82.2(4) . . ?
N1_33 W001 Cl02 87.2(3) . . ?
C00C W001 Cl02 95.59(9) . . ?
N1_43 W001 Cl04 86.4(4) . . ?
N1_33 W001 Cl04 81.6(3) . . ?
C00C W001 Cl04 95.73(9) . . ?
Cl02 W001 Cl04 168.58(3) . . ?
N1_43 W001 Cl05 84.7(4) . . ?
N1_33 W001 Cl05 92.6(2) . . ?
C00C W001 Cl05 90.79(9) . . ?
Cl02 W001 Cl05 90.63(4) . . ?
Cl04 W001 Cl05 87.78(5) . . ?
N1_43 W001 Cl03 93.7(4) . . ?
N1_33 W001 Cl03 85.7(2) . . ?
C00C W001 Cl03 90.87(9) . . ?
Cl02 W001 Cl03 90.91(3) . . ?
Cl04 W001 Cl03 90.35(4) . . ?
Cl05 W001 Cl03 177.61(4) . . ?
C00C N006 C00M 111.9(3) . . ?
C00C N006 C00D 130.6(3) . . ?
C00M N006 C00D 117.3(3) . . ?
C00C N007 C00I 112.1(3) . . ?
C00C N007 C8 129.5(3) . . ?
C00I N007 C8 118.3(3) . . ?
C00G C8 C00A 122.8(3) . . ?
C00G C8 N007 119.3(3) . . ?
C00A C8 N007 117.8(3) . . ?
C00F C00A C8 117.3(3) . . ?
C00F C00A C00H 121.4(3) . . ?
C8 C00A C00H 121.3(3) . . ?
C00D C00B C00P 117.1(4) . . ?
C00D C00B C00N 120.9(3) . . ?
C00P C00B C00N 122.0(4) . . ?
N007 C00C N006 102.4(3) . . ?
N007 C00C W001 128.8(2) . . ?
N006 C00C W001 128.7(2) . . ?
C00B C00D C00K 123.5(3) . . ?
C00B C00D N006 118.0(3) . . ?
C00K C00D N006 118.3(3) . . ?
C00J C00E C00G 121.7(4) . . ?
C00J C00E H00E 119.2 . . ?
C00G C00E H00E 119.2 . . ?
C00J C00F C00A 121.7(3) . . ?
C00J C00F H00F 119.1 . . ?
C00A C00F H00F 119.1 . . ?
C8 C00G C00E 117.7(4) . . ?
C8 C00G C00S 121.9(3) . . ?
C00E C00G C00S 120.3(4) . . ?
C00A C00H H00A 109.5 . . ?
C00A C00H H00B 109.5 . . ?
H00A C00H H00B 109.5 . . ?
C00A C00H H00C 109.5 . . ?
H00A C00H H00C 109.5 . . ?
H00B C00H H00C 109.5 . . ?
C00M C00I N007 106.9(3) . . ?
C00M C00I H00I 126.6 . . ?
N007 C00I H00I 126.6 . . ?
C00E C00J C00F 118.8(3) . . ?
C00E C00J C00O 120.1(4) . . ?
C00F C00J C00O 121.0(4) . . ?
C00L C00K C00D 116.8(4) . . ?
C00L C00K C00R 121.2(4) . . ?
C00D C00K C00R 122.0(4) . . ?
C00K C00L C1_55 122.0(4) . . ?
C00K C00L H00X 119.0 . . ?
C1_55 C00L H00X 119.0 . . ?
C00I C00M N006 106.7(3) . . ?
C00I C00M H00M 126.6 . . ?
N006 C00M H00M 126.6 . . ?
C00B C00N H00D 109.5 . . ?
C00B C00N H00G 109.5 . . ?
H00D C00N H00G 109.5 . . ?
C00B C00N H00H 109.5 . . ?
H00D C00N H00H 109.5 . . ?
H00G C00N H00H 109.5 . . ?
C00J C00O H00J 109.5 . . ?
C00J C00O H00K 109.5 . . ?
H00J C00O H00K 109.5 . . ?
C00J C00O H00L 109.5 . . ?
H00J C00O H00L 109.5 . . ?
H00K C00O H00L 109.5 . . ?
C1_55 C00P C00B 121.9(4) . . ?
C1_55 C00P H1 122(4) . . ?
C00B C00P H1 116(4) . . ?
C00K C00R H00N 109.5 . . ?
C00K C00R H00O 109.5 . . ?
H00N C00R H00O 109.5 . . ?
C00K C00R H00P 109.5 . . ?
H00N C00R H00P 109.5 . . ?
H00O C00R H00P 109.5 . . ?
C00G C00S H00Q 109.5 . . ?
C00G C00S H00R 109.5 . . ?
H00Q C00S H00R 109.5 . . ?
C00G C00S H00S 109.5 . . ?
H00Q C00S H00S 109.5 . . ?
H00R C00S H00S 109.5 . . ?
C2_1 C1_1 C6_1 120.0 . . ?
C2_1 C1_1 C7_1 120.0 . . ?
C6_1 C1_1 C7_1 120.0 . . ?
C1_1 C2_1 C3_1 120.0 . . ?
C1_1 C2_1 H2_1 120.0 . . ?
C3_1 C2_1 H2_1 120.0 . . ?
C4_1 C3_1 C2_1 120.0 . . ?
C4_1 C3_1 H3_1 120.0 . . ?
C2_1 C3_1 H3_1 120.0 . . ?
C3_1 C4_1 C5_1 120.0 . . ?
C3_1 C4_1 H4_1 120.0 . . ?
C5_1 C4_1 H4_1 120.0 . . ?
C6_1 C5_1 C4_1 120.0 . . ?
C6_1 C5_1 H5_1 120.0 . . ?
C4_1 C5_1 H5_1 120.0 . . ?
C5_1 C6_1 C1_1 120.0 . . ?
C5_1 C6_1 H6_1 120.0 . . ?
C1_1 C6_1 H6_1 120.0 . . ?
C1_1 C7_1 H7A_1 109.5 . . ?
C1_1 C7_1 H7B_1 109.5 . . ?
H7A_1 C7_1 H7B_1 109.5 . . ?
C1_1 C7_1 H7C_1 109.5 . . ?
H7A_1 C7_1 H7C_1 109.5 . . ?
H7B_1 C7_1 H7C_1 109.5 . . ?
C6_33 N1_33 C2_33 114.4(6) . . ?
C6_33 N1_33 W001 120.7(6) . . ?
C2_33 N1_33 W001 124.8(6) . . ?
N1_33 C2_33 C3_33 124.9(7) . . ?
N1_33 C2_33 H2_33 117.5 . . ?
C3_33 C2_33 H2_33 117.5 . . ?
C2_33 C3_33 C4_33 119.9(7) . . ?
C2_33 C3_33 H3_33 120.1 . . ?
C4_33 C3_33 H3_33 120.1 . . ?
N7_33 C4_33 C5_33 122.5(8) . . ?
N7_33 C4_33 C3_33 121.5(8) . . ?
C5_33 C4_33 C3_33 116.0(6) . . ?
C6_33 C5_33 C4_33 119.3(7) . . ?
C6_33 C5_33 H5_33 120.4 . . ?
C4_33 C5_33 H5_33 120.4 . . ?
N1_33 C6_33 C5_33 125.5(7) . . ?
N1_33 C6_33 H6_33 117.2 . . ?
C5_33 C6_33 H6_33 117.2 . . ?
C4_33 N7_33 C9_33 119.9(8) . . ?
C4_33 N7_33 C8_33 120.7(7) . . ?
C9_33 N7_33 C8_33 119.3(7) . . ?
N7_33 C8_33 H8A_33 109.5 . . ?
N7_33 C8_33 H8B_33 109.5 . . ?
H8A_33 C8_33 H8B_33 109.5 . . ?
N7_33 C8_33 H8C_33 109.5 . . ?
H8A_33 C8_33 H8C_33 109.5 . . ?
H8B_33 C8_33 H8C_33 109.5 . . ?
N7_33 C9_33 H9A_33 109.5 . . ?
N7_33 C9_33 H9B_33 109.5 . . ?
H9A_33 C9_33 H9B_33 109.5 . . ?
N7_33 C9_33 H9C_33 109.5 . . ?
H9A_33 C9_33 H9C_33 109.5 . . ?
H9B_33 C9_33 H9C_33 109.5 . . ?
C2_43 N1_43 C6_43 117.7(8) . . ?
C2_43 N1_43 W001 118.8(8) . . ?
C6_43 N1_43 W001 123.4(8) . . ?
N1_43 C2_43 C4_43 124.1(10) . . ?
N1_43 C2_43 H2_43 118.0 . . ?
C4_43 C2_43 H2_43 118.0 . . ?
N7_43 C3_43 C5_43 122.7(11) . . ?
N7_43 C3_43 C4_43 120.1(11) . . ?
C5_43 C3_43 C4_43 117.1(9) . . ?
C2_43 C4_43 C3_43 118.2(10) . . ?
C2_43 C4_43 H4_43 120.9 . . ?
C3_43 C4_43 H4_43 120.9 . . ?
C6_43 C5_43 C3_43 120.4(10) . . ?
C6_43 C5_43 H5_43 119.8 . . ?
C3_43 C5_43 H5_43 119.8 . . ?
N1_43 C6_43 C5_43 122.4(10) . . ?
N1_43 C6_43 H6_43 118.8 . . ?
C5_43 C6_43 H6_43 118.8 . . ?
C3_43 N7_43 C9_43 118.5(10) . . ?
C3_43 N7_43 C8_43 121.5(11) . . ?
C9_43 N7_43 C8_43 119.9(9) . . ?
N7_43 C8_43 H8A_43 109.5 . . ?
N7_43 C8_43 H8B_43 109.5 . . ?
H8A_43 C8_43 H8B_43 109.5 . . ?
N7_43 C8_43 H8C_43 109.5 . . ?
H8A_43 C8_43 H8C_43 109.5 . . ?
H8B_43 C8_43 H8C_43 109.5 . . ?
N7_43 C9_43 H9A_43 109.5 . . ?
N7_43 C9_43 H9B_43 109.5 . . ?
H9A_43 C9_43 H9B_43 109.5 . . ?
N7_43 C9_43 H9C_43 109.5 . . ?
H9A_43 C9_43 H9C_43 109.5 . . ?
H9B_43 C9_43 H9C_43 109.5 . . ?
C00P C1_55 C00L 118.6(4) . . ?
C00P C1_55 C2_55 121.6(6) . . ?
C00L C1_55 C2_55 119.7(5) . . ?
C1_55 C2_55 H2A_55 109.5 . . ?
C1_55 C2_55 H2B_55 109.5 . . ?
H2A_55 C2_55 H2B_55 109.5 . . ?
C1_55 C2_55 H2C_55 109.5 . . ?
H2A_55 C2_55 H2C_55 109.5 . . ?
H2B_55 C2_55 H2C_55 109.5 . . ?

loop_
_geom_bond_atom_site_label_1
_geom_bond_atom_site_label_2
_geom_bond_distance
_geom_bond_site_symmetry_2
_geom_bond_publ_flag
W001 N1_43 2.223(4) . ?
W001 N1_33 2.224(4) . ?
W001 C00C 2.232(3) . ?
W001 Cl02 2.3237(9) . ?
W001 Cl04 2.3489(9) . ?
W001 Cl05 2.3495(10) . ?
W001 Cl03 2.3562(9) . ?
N006 C00C 1.372(4) . ?
N006 C00M 1.387(5) . ?
N006 C00D 1.447(4) . ?
N007 C00C 1.370(4) . ?
N007 C00I 1.382(5) . ?
N007 C8 1.447(4) . ?
C8 C00G 1.384(6) . ?
C8 C00A 1.403(5) . ?
C00A C00F 1.396(5) . ?
C00A C00H 1.502(5) . ?
C00B C00D 1.386(5) . ?
C00B C00P 1.391(5) . ?
C00B C00N 1.506(5) . ?
C00D C00K 1.389(5) . ?
C00E C00J 1.386(5) . ?
C00E C00G 1.400(5) . ?
C00E H00E 0.9500 . ?
C00F C00J 1.392(6) . ?
C00F H00F 0.9500 . ?
C00G C00S 1.507(6) . ?
C00H H00A 0.9800 . ?
C00H H00B 0.9800 . ?
C00H H00C 0.9800 . ?
C00I C00M 1.338(5) . ?
C00I H00I 0.9500 . ?
C00J C00O 1.510(5) . ?
C00K C00L 1.386(6) . ?
C00K C00R 1.506(7) . ?
C00L C1_55 1.391(8) . ?
C00L H00X 0.9500 . ?
C00M H00M 0.9500 . ?
C00N H00D 0.9800 . ?
C00N H00G 0.9800 . ?
C00N H00H 0.9800 . ?
C00O H00J 0.9800 . ?
C00O H00K 0.9800 . ?
C00O H00L 0.9800 . ?
C00P C1_55 1.379(7) . ?
C00P H1 0.92(6) . ?
C00R H00N 0.9800 . ?
C00R H00O 0.9800 . ?
C00R H00P 0.9800 . ?
C00S H00Q 0.9800 . ?
C00S H00R 0.9800 . ?
C00S H00S 0.9800 . ?
C1_1 C2_1 1.3999 . ?
C1_1 C6_1 1.4000 . ?
C1_1 C7_1 1.5200 . ?
C2_1 C3_1 1.4000 . ?
C2_1 H2_1 0.9500 . ?
C3_1 C4_1 1.3999 . ?
C3_1 H3_1 0.9500 . ?
C4_1 C5_1 1.4000 . ?
C4_1 H4_1 0.9500 . ?
C5_1 C6_1 1.4000 . ?
C5_1 H5_1 0.9500 . ?
C6_1 H6_1 0.9500 . ?
C7_1 H7A_1 0.9800 . ?
C7_1 H7B_1 0.9800 . ?
C7_1 H7C_1 0.9800 . ?
N1_33 C6_33 1.349(10) . ?
N1_33 C2_33 1.364(10) . ?
C2_33 C3_33 1.366(11) . ?
C2_33 H2_33 0.9500 . ?
C3_33 C4_33 1.421(11) . ?
C3_33 H3_33 0.9500 . ?
C4_33 N7_33 1.359(10) . ?
C4_33 C5_33 1.408(11) . ?
C5_33 C6_33 1.382(12) . ?
C5_33 H5_33 0.9500 . ?
C6_33 H6_33 0.9500 . ?
N7_33 C9_33 1.443(11) . ?
N7_33 C8_33 1.469(12) . ?
C8_33 H8A_33 0.9800 . ?
C8_33 H8B_33 0.9800 . ?
C8_33 H8C_33 0.9800 . ?
C9_33 H9A_33 0.9800 . ?
C9_33 H9B_33 0.9800 . ?
C9_33 H9C_33 0.9800 . ?
N1_43 C2_43 1.320(14) . ?
N1_43 C6_43 1.352(14) . ?
C2_43 C4_43 1.401(16) . ?
C2_43 H2_43 0.9500 . ?
C3_43 N7_43 1.369(13) . ?
C3_43 C5_43 1.396(15) . ?
C3_43 C4_43 1.405(16) . ?
C4_43 H4_43 0.9500 . ?
C5_43 C6_43 1.377(14) . ?
C5_43 H5_43 0.9500 . ?
C6_43 H6_43 0.9500 . ?
N7_43 C9_43 1.458(16) . ?
N7_43 C8_43 1.464(16) . ?
C8_43 H8A_43 0.9800 . ?
C8_43 H8B_43 0.9800 . ?
C8_43 H8C_43 0.9800 . ?
C9_43 H9A_43 0.9800 . ?
C9_43 H9B_43 0.9800 . ?
C9_43 H9C_43 0.9800 . ?
C1_55 C2_55 1.519(6) . ?
C2_55 H2A_55 0.9800 . ?
C2_55 H2B_55 0.9800 . ?
C2_55 H2C_55 0.9800 . ?

loop_
_geom_torsion_atom_site_label_1
_geom_torsion_atom_site_label_2
_geom_torsion_atom_site_label_3
_geom_torsion_atom_site_label_4
_geom_torsion
_geom_torsion_site_symmetry_1
_geom_torsion_site_symmetry_2
_geom_torsion_site_symmetry_3
_geom_torsion_site_symmetry_4
_geom_torsion_publ_flag
C00C N007 C8 C00G 89.7(5) . . . . ?
C00I N007 C8 C00G -87.3(5) . . . . ?
C00C N007 C8 C00A -94.5(5) . . . . ?
C00I N007 C8 C00A 88.4(4) . . . . ?
C00G C8 C00A C00F -0.8(5) . . . . ?
N007 C8 C00A C00F -176.4(3) . . . . ?
C00G C8 C00A C00H -179.3(3) . . . . ?
N007 C8 C00A C00H 5.1(5) . . . . ?
C00I N007 C00C N006 -0.6(4) . . . . ?
C8 N007 C00C N006 -177.8(4) . . . . ?
C00I N007 C00C W001 -179.5(3) . . . . ?
C8 N007 C00C W001 3.3(6) . . . . ?
C00M N006 C00C N007 0.4(4) . . . . ?
C00D N006 C00C N007 175.0(4) . . . . ?
C00M N006 C00C W001 179.2(3) . . . . ?
C00D N006 C00C W001 -6.1(5) . . . . ?
C00P C00B C00D C00K 0.1(5) . . . . ?
C00N C00B C00D C00K -179.2(3) . . . . ?
C00P C00B C00D N006 -174.0(3) . . . . ?
C00N C00B C00D N006 6.7(5) . . . . ?
C00C N006 C00D C00B -89.0(5) . . . . ?
C00M N006 C00D C00B 85.4(4) . . . . ?
C00C N006 C00D C00K 96.6(4) . . . . ?
C00M N006 C00D C00K -88.9(4) . . . . ?
C8 C00A C00F C00J -0.9(5) . . . . ?
C00H C00A C00F C00J 177.6(3) . . . . ?
C00A C8 C00G C00E 2.6(5) . . . . ?
N007 C8 C00G C00E 178.2(3) . . . . ?
C00A C8 C00G C00S -175.0(3) . . . . ?
N007 C8 C00G C00S 0.6(5) . . . . ?
C00J C00E C00G C8 -2.9(5) . . . . ?
C00J C00E C00G C00S 174.8(4) . . . . ?
C00C N007 C00I C00M 0.6(5) . . . . ?
C8 N007 C00I C00M 178.2(4) . . . . ?
C00G C00E C00J C00F 1.3(5) . . . . ?
C00G C00E C00J C00O -175.5(4) . . . . ?
C00A C00F C00J C00E 0.6(5) . . . . ?
C00A C00F C00J C00O 177.5(3) . . . . ?
C00B C00D C00K C00L 0.1(6) . . . . ?
N006 C00D C00K C00L 174.2(3) . . . . ?
C00B C00D C00K C00R -179.7(4) . . . . ?
N006 C00D C00K C00R -5.7(5) . . . . ?
C00D C00K C00L C1_55 -0.5(6) . . . . ?
C00R C00K C00L C1_55 179.4(4) . . . . ?
N007 C00I C00M N006 -0.4(5) . . . . ?
C00C N006 C00M C00I 0.0(5) . . . . ?
C00D N006 C00M C00I -175.5(4) . . . . ?
C00D C00B C00P C1_55 0.0(6) . . . . ?
C00N C00B C00P C1_55 179.4(4) . . . . ?
C6_1 C1_1 C2_1 C3_1 0.0 . . . . ?
C7_1 C1_1 C2_1 C3_1 180.0 . . . . ?
C1_1 C2_1 C3_1 C4_1 0.0 . . . . ?
C2_1 C3_1 C4_1 C5_1 0.0 . . . . ?
C3_1 C4_1 C5_1 C6_1 0.0 . . . . ?
C4_1 C5_1 C6_1 C1_1 0.0 . . . . ?
C2_1 C1_1 C6_1 C5_1 0.0 . . . . ?
C7_1 C1_1 C6_1 C5_1 180.0 . . . . ?
C6_33 N1_33 C2_33 C3_33 -1.7(14) . . . . ?
W001 N1_33 C2_33 C3_33 174.0(7) . . . . ?
N1_33 C2_33 C3_33 C4_33 -0.2(13) . . . . ?
C2_33 C3_33 C4_33 N7_33 -177.6(7) . . . . ?
C2_33 C3_33 C4_33 C5_33 1.4(11) . . . . ?
N7_33 C4_33 C5_33 C6_33 178.3(7) . . . . ?
C3_33 C4_33 C5_33 C6_33 -0.8(11) . . . . ?
C2_33 N1_33 C6_33 C5_33 2.4(14) . . . . ?
W001 N1_33 C6_33 C5_33 -173.5(7) . . . . ?
C4_33 C5_33 C6_33 N1_33 -1.2(13) . . . . ?
C5_33 C4_33 N7_33 C9_33 2.5(11) . . . . ?
C3_33 C4_33 N7_33 C9_33 -178.4(7) . . . . ?
C5_33 C4_33 N7_33 C8_33 -175.7(7) . . . . ?
C3_33 C4_33 N7_33 C8_33 3.3(11) . . . . ?
C6_43 N1_43 C2_43 C4_43 -1.9(19) . . . . ?
W001 N1_43 C2_43 C4_43 175.6(9) . . . . ?
N1_43 C2_43 C4_43 C3_43 -0.4(17) . . . . ?
N7_43 C3_43 C4_43 C2_43 -177.7(10) . . . . ?
C5_43 C3_43 C4_43 C2_43 3.3(15) . . . . ?
N7_43 C3_43 C5_43 C6_43 177.1(10) . . . . ?
C4_43 C3_43 C5_43 C6_43 -3.9(15) . . . . ?
C2_43 N1_43 C6_43 C5_43 1.3(18) . . . . ?
W001 N1_43 C6_43 C5_43 -176.1(9) . . . . ?
C3_43 C5_43 C6_43 N1_43 1.6(17) . . . . ?
C5_43 C3_43 N7_43 C9_43 -0.5(15) . . . . ?
C4_43 C3_43 N7_43 C9_43 -179.5(10) . . . . ?
C5_43 C3_43 N7_43 C8_43 -179.1(10) . . . . ?
C4_43 C3_43 N7_43 C8_43 1.9(14) . . . . ?
C00B C00P C1_55 C00L -0.4(7) . . . . ?
C00B C00P C1_55 C2_55 177.6(4) . . . . ?
C00K C00L C1_55 C00P 0.6(7) . . . . ?
C00K C00L C1_55 C2_55 -177.4(5) . . . . ?
